data_7047144
loop_
_publ_author_name
'Liu, Na'
'Liu, Bo'
'Cui, Dongmei'

_publ_section_title
;
 Alkaline earth metal complexes stabilized by amidine and guanidine
 ligands: synthesis, structure and their catalytic activity towards
 polymerization of rac-lactide.
;
_journal_issue 36
_journal_name_full 'Dalton transactions (Cambridge, England : 2003)'
_journal_page_first 12623
_journal_page_last 12632
_journal_paper_doi 10.1039/c8dt01434e
_journal_volume 47
_journal_year 2018
_chemical_formula_sum 'C45 H58 N6 O4'
_chemical_formula_weight 746.97
_space_group_crystal_system triclinic
_space_group_IT_number 2
_space_group_name_Hall '-P 1'
_space_group_name_H-M_alt 'P -1'
_symmetry_space_group_name_Hall '-P 1'
_symmetry_space_group_name_H-M 'P -1'
_atom_sites_solution_hydrogens geom
_audit_creation_method SHELXL-2014/7
_audit_update_record
;
2018-07-24 deposited with the CCDC.
2018-07-26 downloaded from the CCDC.
;
_cell_angle_alpha 93.281(7)
_cell_angle_beta 102.433(7)
_cell_angle_gamma 106.766(7)
_cell_formula_units_Z 1
_cell_length_a 8.965(3)
_cell_length_b 8.972(3)
_cell_length_c 13.985(4)
_cell_measurement_reflns_used 1339
_cell_measurement_temperature 296(2)
_cell_measurement_theta_max 23.40
_cell_measurement_theta_min 2.45
_cell_volume 1043.2(6)
_computing_cell_refinement 'Bruker SMART'
_computing_data_collection 'Bruker SMART'
_computing_data_reduction 'Bruker SAINT'
_computing_molecular_graphics 'Bruker SHELXTL'
_computing_publication_material 'Bruker SHELXTL'
_computing_structure_refinement 'SHELXL-2014/7 (Sheldrick, 2014)'
_computing_structure_solution 'Bruker SHELXTL'
_diffrn_ambient_temperature 296(2)
_diffrn_measured_fraction_theta_full 0.993
_diffrn_measured_fraction_theta_max 0.989
_diffrn_measurement_device_type 'CCD area detector'
_diffrn_measurement_method 'phi and omega scans'
_diffrn_radiation_type MoK\a
_diffrn_radiation_wavelength 0.71073
_diffrn_reflns_av_R_equivalents 0.0359
_diffrn_reflns_av_unetI/netI 0.0700
_diffrn_reflns_Laue_measured_fraction_full 0.993
_diffrn_reflns_Laue_measured_fraction_max 0.989
_diffrn_reflns_limit_h_max 11
_diffrn_reflns_limit_h_min -9
_diffrn_reflns_limit_k_max 11
_diffrn_reflns_limit_k_min -10
_diffrn_reflns_limit_l_max 17
_diffrn_reflns_limit_l_min -16
_diffrn_reflns_number 6600
_diffrn_reflns_point_group_measured_fraction_full 0.993
_diffrn_reflns_point_group_measured_fraction_max 0.989
_diffrn_reflns_theta_full 25.242
_diffrn_reflns_theta_max 26.114
_diffrn_reflns_theta_min 1.503
_exptl_absorpt_coefficient_mu 0.077
_exptl_absorpt_correction_type multi-scan
_exptl_absorpt_process_details SADABS
_exptl_crystal_colour colorless
_exptl_crystal_density_diffrn 1.189
_exptl_crystal_description block
_exptl_crystal_F_000 402
_exptl_crystal_size_max 0.050
_exptl_crystal_size_mid 0.040
_exptl_crystal_size_min 0.030
_exptl_transmission_factor_max 0.788
_exptl_transmission_factor_min 0.729
_refine_diff_density_max 0.158
_refine_diff_density_min -0.184
_refine_diff_density_rms 0.036
_refine_ls_extinction_method none
_refine_ls_goodness_of_fit_ref 0.991
_refine_ls_hydrogen_treatment constr
_refine_ls_matrix_type full
_refine_ls_number_parameters 285
_refine_ls_number_reflns 4100
_refine_ls_number_restraints 18
_refine_ls_restrained_S_all 0.995
_refine_ls_R_factor_all 0.1377
_refine_ls_R_factor_gt 0.0555
_refine_ls_shift/su_max 0.000
_refine_ls_shift/su_mean 0.000
_refine_ls_structure_factor_coef Fsqd
_refine_ls_weighting_details 'w=1/[\s^2^(Fo^2^)+(0.0658P)^2^] where P=(Fo^2^+2Fc^2^)/3'
_refine_ls_weighting_scheme calc
_refine_ls_wR_factor_gt 0.1259
_refine_ls_wR_factor_ref 0.1665
_reflns_Friedel_coverage 0.000
_reflns_number_gt 1861
_reflns_number_total 4100
_reflns_threshold_expression 'I > 2\s(I)'
_cod_data_source_file c8dt01434e2.cif
_cod_data_source_block HL4
_cod_depositor_comments 'Adding full bibliography for 7047143--7047148.cif.'
_cod_database_code 7047144
_shelx_shelxl_version_number 2014/7
_shelx_space_group_comment
;
The symmetry employed for this shelxl refinement is uniquely defined
by the following loop, which should always be used as a source of
symmetry information in preference to the above space-group names.
They are only intended as comments.
;
_shelx_estimated_absorpt_t_min 0.996
_shelx_estimated_absorpt_t_max 0.998

loop_
_space_group_symop_operation_xyz
'x, y, z'
'-x, -y, -z'

loop_
_atom_site_label
_atom_site_type_symbol
_atom_site_fract_x
_atom_site_fract_y
_atom_site_fract_z
_atom_site_U_iso_or_equiv
_atom_site_adp_type
_atom_site_occupancy
_atom_site_site_symmetry_order
_atom_site_calc_flag
_atom_site_refinement_flags_posn
_atom_site_refinement_flags_adp
_atom_site_refinement_flags_occupancy
_atom_site_disorder_assembly
_atom_site_disorder_group
C1 C 0.4899(4) 0.6433(4) 0.4108(2) 0.0758(9) Uani 1 1 d . . . . .
H1A H 0.5353 0.5602 0.3986 0.091 Uiso 1 1 calc R U . . .
H1B H 0.4049 0.6023 0.4440 0.091 Uiso 1 1 calc R U . . .
C2 C 0.6155(5) 0.7759(4) 0.4758(2) 0.1109(13) Uani 1 1 d . . . . .
H2A H 0.6980 0.8194 0.4423 0.166 Uiso 1 1 calc R U . . .
H2B H 0.6611 0.7396 0.5350 0.166 Uiso 1 1 calc R U . . .
H2C H 0.5693 0.8550 0.4923 0.166 Uiso 1 1 calc R U . . .
C3 C 0.2489(3) 0.6595(3) 0.2916(2) 0.0658(8) Uani 1 1 d . . . . .
H3A H 0.2221 0.7191 0.2384 0.079 Uiso 1 1 calc R U . . .
H3B H 0.2182 0.6981 0.3483 0.079 Uiso 1 1 calc R U . . .
C4 C 0.1530(4) 0.4909(4) 0.2608(3) 0.0977(11) Uani 1 1 d . . . . .
H4A H 0.1787 0.4527 0.2028 0.147 Uiso 1 1 calc R U . . .
H4B H 0.0406 0.4807 0.2466 0.147 Uiso 1 1 calc R U . . .
H4C H 0.1780 0.4308 0.3132 0.147 Uiso 1 1 calc R U . . .
C5 C 0.5039(3) 0.6940(3) 0.24495(19) 0.0504(7) Uani 1 1 d . . . . .
C6 C 0.7176(3) 0.6611(3) 0.18701(19) 0.0509(7) Uani 1 1 d . . . . .
C7 C 0.8538(3) 0.7928(3) 0.2052(2) 0.0525(7) Uani 1 1 d . . . . .
C8 C 0.9583(3) 0.8100(3) 0.1453(2) 0.0597(7) Uani 1 1 d . . . . .
H8 H 1.0476 0.8990 0.1570 0.072 Uiso 1 1 calc R U . . .
C9 C 0.9323(4) 0.6967(4) 0.0682(2) 0.0656(8) Uani 1 1 d . . . . .
H9 H 1.0051 0.7081 0.0287 0.079 Uiso 1 1 calc R U . . .
C10 C 0.8010(4) 0.5683(4) 0.0495(2) 0.0693(8) Uani 1 1 d . . . . .
H10 H 0.7829 0.4921 -0.0033 0.083 Uiso 1 1 calc R U . . .
C11 C 0.6938(3) 0.5507(3) 0.1088(2) 0.0625(8) Uani 1 1 d . . . . .
H11 H 0.6037 0.4623 0.0954 0.075 Uiso 1 1 calc R U . . .
C12 C 1.0193(4) 1.0194(4) 0.3144(3) 0.1007(12) Uani 1 1 d . . . . .
H12A H 1.0342 1.0825 0.2619 0.151 Uiso 1 1 calc R U . . .
H12B H 1.1052 0.9743 0.3302 0.151 Uiso 1 1 calc R U . . .
H12C H 1.0192 1.0838 0.3716 0.151 Uiso 1 1 calc R U . . .
C13 C 0.4144(3) 0.9024(3) 0.1612(2) 0.0511(7) Uani 1 1 d . . . . .
C14 C 0.3437(3) 0.9369(3) 0.0698(2) 0.0516(7) Uani 1 1 d . . . . .
C15 C 0.3089(3) 1.0761(3) 0.0618(2) 0.0680(8) Uani 1 1 d . . . . .
H15 H 0.2623 1.0989 0.0006 0.082 Uiso 1 1 calc R U . . .
C16 C 0.3432(4) 1.1806(4) 0.1444(3) 0.0792(10) Uani 1 1 d . . . . .
H16 H 0.3200 1.2748 0.1391 0.095 Uiso 1 1 calc R U . . .
C17 C 0.4111(4) 1.1484(4) 0.2344(3) 0.0798(9) Uani 1 1 d . . . . .
H17 H 0.4325 1.2199 0.2902 0.096 Uiso 1 1 calc R U . . .
C18 C 0.4485(4) 1.0094(4) 0.2431(2) 0.0682(8) Uani 1 1 d . . . . .
H18 H 0.4967 0.9888 0.3046 0.082 Uiso 1 1 calc R U . . .
C19 C 0.2361(4) 0.8449(4) -0.1018(2) 0.0763(9) Uani 1 1 d . . . . .
H19A H 0.2235 0.7567 -0.1483 0.114 Uiso 1 1 calc R U . . .
H19B H 0.2982 0.9391 -0.1216 0.114 Uiso 1 1 calc R U . . .
H19C H 0.1324 0.8531 -0.0997 0.114 Uiso 1 1 calc R U . . .
C20 C 0.9279(9) 0.4179(14) 0.4730(7) 0.126(4) Uani 0.5 1 d D . P A -1
C21 C 1.0545(13) 0.4177(11) 0.5501(9) 0.093(5) Uani 0.5 1 d D . P A -1
H21 H 1.0632 0.3234 0.5710 0.112 Uiso 0.5 1 calc R U P A -1
C22 C 1.1683(11) 0.5585(12) 0.5960(8) 0.115(4) Uani 0.5 1 d D . P A -1
H22 H 1.2584 0.5579 0.6435 0.138 Uiso 0.5 1 calc R U P A -1
C23 C 1.1476(15) 0.6997(10) 0.5713(11) 0.130(6) Uani 0.5 1 d D . P A -1
H23 H 1.2136 0.7937 0.6089 0.156 Uiso 0.5 1 calc R U P A -1
C24 C 1.0279(15) 0.6996(14) 0.4902(8) 0.151(6) Uani 0.5 1 d D . P A -1
H24 H 1.0207 0.7941 0.4688 0.182 Uiso 0.5 1 calc R U P A -1
C25 C 0.9179(18) 0.5585(17) 0.4404(12) 0.165(12) Uani 0.5 1 d D . P A -1
H25 H 0.8380 0.5587 0.3856 0.198 Uiso 0.5 1 calc R U P A -1
C26 C 0.7993(17) 0.2687(18) 0.4295(13) 0.210(12) Uani 0.5 1 d D . P A -1
H26A H 0.8442 0.1983 0.3998 0.315 Uiso 0.5 1 calc R U P A -1
H26B H 0.7180 0.2898 0.3802 0.315 Uiso 0.5 1 calc R U P A -1
H26C H 0.7527 0.2215 0.4804 0.315 Uiso 0.5 1 calc R U P A -1
N1 N 0.4220(3) 0.6882(3) 0.31704(16) 0.0616(6) Uani 1 1 d . . . . .
N2 N 0.6185(3) 0.6357(3) 0.25369(16) 0.0592(6) Uani 1 1 d . . . . .
N3 N 0.4508(2) 0.7605(2) 0.16256(15) 0.0553(6) Uani 1 1 d . . . . .
H3 H 0.4389 0.7093 0.1061 0.066 Uiso 1 1 calc R U . . .
O1 O 0.8715(2) 0.8986(2) 0.28414(15) 0.0745(6) Uani 1 1 d . . . . .
O2 O 0.3167(2) 0.8241(2) -0.00652(13) 0.0633(5) Uani 1 1 d . . . . .

loop_
_atom_site_aniso_label
_atom_site_aniso_U_11
_atom_site_aniso_U_22
_atom_site_aniso_U_33
_atom_site_aniso_U_23
_atom_site_aniso_U_13
_atom_site_aniso_U_12
C1 0.072(2) 0.106(3) 0.063(2) 0.0342(19) 0.0263(17) 0.036(2)
C2 0.109(3) 0.134(3) 0.071(2) 0.008(2) 0.002(2) 0.024(3)
C3 0.0482(17) 0.075(2) 0.083(2) 0.0169(17) 0.0266(15) 0.0224(16)
C4 0.069(2) 0.089(2) 0.127(3) 0.008(2) 0.029(2) 0.009(2)
C5 0.0397(15) 0.0562(16) 0.0568(17) 0.0158(13) 0.0129(13) 0.0141(13)
C6 0.0396(15) 0.0653(18) 0.0576(17) 0.0238(15) 0.0156(13) 0.0252(14)
C7 0.0418(16) 0.0591(18) 0.0611(18) 0.0117(15) 0.0127(13) 0.0216(14)
C8 0.0418(16) 0.0591(18) 0.084(2) 0.0188(17) 0.0219(15) 0.0177(14)
C9 0.0559(19) 0.074(2) 0.081(2) 0.0231(18) 0.0330(16) 0.0270(17)
C10 0.073(2) 0.070(2) 0.070(2) 0.0044(16) 0.0236(17) 0.0265(18)
C11 0.0530(18) 0.0642(19) 0.0681(19) 0.0131(17) 0.0157(15) 0.0130(15)
C12 0.086(3) 0.084(2) 0.114(3) -0.015(2) 0.015(2) 0.010(2)
C13 0.0388(15) 0.0560(17) 0.0630(18) 0.0165(15) 0.0182(13) 0.0155(13)
C14 0.0392(15) 0.0576(18) 0.0627(18) 0.0161(16) 0.0206(13) 0.0142(13)
C15 0.063(2) 0.069(2) 0.087(2) 0.0348(19) 0.0308(17) 0.0297(17)
C16 0.087(2) 0.062(2) 0.107(3) 0.026(2) 0.046(2) 0.0316(18)
C17 0.092(3) 0.060(2) 0.087(2) 0.0031(18) 0.030(2) 0.0169(18)
C18 0.068(2) 0.066(2) 0.069(2) 0.0102(17) 0.0189(16) 0.0157(16)
C19 0.072(2) 0.093(2) 0.0620(19) 0.0291(17) 0.0104(16) 0.0230(18)
C20 0.076(8) 0.198(15) 0.116(10) -0.030(10) 0.046(8) 0.050(8)
C21 0.073(9) 0.131(10) 0.100(13) 0.019(10) 0.029(8) 0.062(8)
C22 0.090(9) 0.174(11) 0.127(11) 0.079(9) 0.051(6) 0.081(9)
C23 0.088(10) 0.130(10) 0.190(17) 0.007(11) 0.090(10) 0.021(9)
C24 0.174(14) 0.277(18) 0.096(9) 0.079(10) 0.064(8) 0.178(15)
C25 0.123(17) 0.35(3) 0.069(11) 0.046(19) 0.045(11) 0.12(2)
C26 0.101(12) 0.35(3) 0.162(15) -0.079(17) 0.053(10) 0.052(15)
N1 0.0461(14) 0.0869(17) 0.0615(14) 0.0228(13) 0.0218(12) 0.0266(12)
N2 0.0454(13) 0.0755(15) 0.0683(15) 0.0294(12) 0.0210(11) 0.0274(12)
N3 0.0568(14) 0.0667(15) 0.0485(13) 0.0109(11) 0.0097(11) 0.0300(12)
O1 0.0641(14) 0.0724(14) 0.0854(15) -0.0050(12) 0.0242(11) 0.0168(12)
O2 0.0638(13) 0.0744(13) 0.0573(12) 0.0205(11) 0.0144(10) 0.0279(10)

loop_
_atom_type_symbol
_atom_type_description
_atom_type_scat_dispersion_real
_atom_type_scat_dispersion_imag
_atom_type_scat_source
C C 0.0033 0.0016 'International Tables Vol C Tables 4.2.6.8 and 6.1.1.4'
H H 0.0000 0.0000 'International Tables Vol C Tables 4.2.6.8 and 6.1.1.4'
N N 0.0061 0.0033 'International Tables Vol C Tables 4.2.6.8 and 6.1.1.4'
O O 0.0106 0.0060 'International Tables Vol C Tables 4.2.6.8 and 6.1.1.4'

loop_
_geom_angle_atom_site_label_1
_geom_angle_atom_site_label_2
_geom_angle_atom_site_label_3
_geom_angle
N1 C1 C2 112.4(3)
N1 C3 C4 114.1(2)
N2 C5 N1 120.3(2)
N2 C5 N3 123.2(2)
N1 C5 N3 116.4(2)
C11 C6 C7 118.0(2)
C11 C6 N2 121.3(2)
C7 C6 N2 120.3(3)
O1 C7 C8 124.2(3)
O1 C7 C6 115.5(2)
C8 C7 C6 120.3(3)
C7 C8 C9 120.4(3)
C10 C9 C8 120.2(3)
C9 C10 C11 119.9(3)
C6 C11 C10 121.3(3)
C18 C13 C14 118.9(3)
C18 C13 N3 124.1(3)
C14 C13 N3 117.0(2)
O2 C14 C15 125.3(3)
O2 C14 C13 114.1(2)
C15 C14 C13 120.5(3)
C16 C15 C14 119.6(3)
C17 C16 C15 120.7(3)
C16 C17 C18 120.2(3)
C13 C18 C17 120.1(3)
C25 C20 C21 119.7(4)
C25 C20 C26 120.3(7)
C21 C20 C26 119.9(8)
C20 C21 C22 120.0(4)
C23 C22 C21 120.1(4)
C24 C23 C22 119.4(4)
C23 C24 C25 120.3(4)
C20 C25 C24 119.7(4)
C5 N1 C1 117.7(2)
C5 N1 C3 120.6(2)
C1 N1 C3 116.6(2)
C5 N2 C6 120.3(2)
C5 N3 C13 127.1(2)
C7 O1 C12 117.0(2)
C14 O2 C19 118.0(2)

loop_
_geom_bond_atom_site_label_1
_geom_bond_atom_site_label_2
_geom_bond_distance
C1 N1 1.453(3)
C1 C2 1.474(4)
C3 N1 1.457(3)
C3 C4 1.494(4)
C5 N2 1.268(3)
C5 N1 1.364(3)
C5 N3 1.384(3)
C6 C11 1.370(3)
C6 C7 1.397(3)
C6 N2 1.405(3)
C7 O1 1.365(3)
C7 C8 1.367(4)
C8 C9 1.372(4)
C9 C10 1.353(4)
C10 C11 1.381(4)
C12 O1 1.409(3)
C13 C18 1.372(4)
C13 C14 1.393(3)
C13 N3 1.403(3)
C14 O2 1.358(3)
C14 C15 1.377(4)
C15 C16 1.365(4)
C16 C17 1.360(4)
C17 C18 1.387(4)
C19 O2 1.422(3)
C20 C25 1.386(4)
C20 C21 1.387(4)
C20 C26 1.485(5)
C21 C22 1.390(4)
C22 C23 1.384(4)
C23 C24 1.384(4)
C24 C25 1.394(4)
